data_4088331
loop_
_publ_author_name
'Marchenko, Anatoliy'
'Koidan, Georgyi'
'Hurieva, Anastasiia N.'
'Vlasenko, Yurii'
'Kostyuk, Aleksandr'
'Biffis, Andrea'

_publ_section_title
;
 Chelate Palladium(II) Complexes with Saturated
 N-Phosphanyl-N-Heterocyclic Carbene Ligands: Synthesis and Catalysis
;
_journal_issue 5
_journal_name_full Organometallics
_journal_page_first 762
_journal_paper_doi 10.1021/acs.organomet.5b01019
_journal_volume 35
_journal_year 2016
_chemical_formula_moiety 'C46 H73 Cl4 N6 P2 Pd2'
_chemical_formula_sum 'C46 H73 Cl4 N6 P2 Pd2'
_chemical_formula_weight 1126.68
_space_group_IT_number 14
_space_group_name_Hall '-P 2yn'
_space_group_name_H-M_alt 'P 1 21/n 1'
_symmetry_cell_setting monoclinic
_symmetry_space_group_name_Hall '-P 2yn'
_symmetry_space_group_name_H-M 'P 1 21/n 1'
_atom_sites_solution_hydrogens difmap
_atom_sites_solution_primary direct
_cell_angle_alpha 90
_cell_angle_beta 103.744(2)
_cell_angle_gamma 90
_cell_formula_units_Z 2
_cell_length_a 7.8616(3)
_cell_length_b 28.4967(10)
_cell_length_c 12.2214(4)
_cell_measurement_reflns_used 7936
_cell_measurement_temperature 123
_cell_measurement_theta_max 26
_cell_measurement_theta_min 2
_cell_volume 2659.56(16)
_computing_cell_refinement 'Apex2 (Bruker AXS, 2006)'
_computing_data_collection 'Apex2 (Bruker AXS, 2006)'
_computing_data_reduction 'SAINT (Siemens ,1995)'
_computing_molecular_graphics 'CAMERON (Watkin et al., 1996)'
_computing_publication_material 'CRYSTALS (Betteridge et al., 2003)'
_computing_structure_refinement 'CRYSTALS (Betteridge et al., 2003)'
_computing_structure_solution 'SIR92 (Altomare et al., 1994)'
_diffrn_ambient_temperature 123
_diffrn_measured_fraction_theta_full 0.997
_diffrn_measured_fraction_theta_max 0.994
_diffrn_measurement_device Area
_diffrn_measurement_device_type 'Bruker Apex2'
_diffrn_measurement_method \w/2\q
_diffrn_radiation_monochromator graphite
_diffrn_radiation_type 'Mo K\a'
_diffrn_radiation_wavelength 0.71073
_diffrn_reflns_av_R_equivalents 0.058
_diffrn_reflns_limit_h_max 9
_diffrn_reflns_limit_h_min -9
_diffrn_reflns_limit_k_max 33
_diffrn_reflns_limit_k_min -35
_diffrn_reflns_limit_l_max 14
_diffrn_reflns_limit_l_min -15
_diffrn_reflns_number 24815
_diffrn_reflns_theta_full 25.927
_diffrn_reflns_theta_max 26.456
_diffrn_reflns_theta_min 1.429
_diffrn_standards_number 0
_exptl_absorpt_coefficient_mu 0.973
_exptl_absorpt_correction_T_max 0.84
_exptl_absorpt_correction_T_min 0.75
_exptl_absorpt_correction_type multi-scan
_exptl_absorpt_process_details 'SADABS (Siemens, 1996)'
_exptl_crystal_colour colourless
_exptl_crystal_density_diffrn 1.407
_exptl_crystal_density_method 'not measured'
_exptl_crystal_description prism
_exptl_crystal_F_000 1162
_exptl_crystal_size_max 0.410
_exptl_crystal_size_mid 0.300
_exptl_crystal_size_min 0.180
_refine_diff_density_max 0.50
_refine_diff_density_min -0.56
_refine_ls_extinction_coef 14.587
_refine_ls_extinction_method 'Larson (1970), Equation 22'
_refine_ls_goodness_of_fit_ref 1.0940
_refine_ls_hydrogen_treatment noref
_refine_ls_matrix_type full
_refine_ls_number_parameters 289
_refine_ls_number_reflns 4062
_refine_ls_number_restraints 0
_refine_ls_R_factor_all 0.0524
_refine_ls_R_factor_gt 0.0391
_refine_ls_shift/su_max 0.0015784
_refine_ls_shift/su_mean 0.0000197
_refine_ls_structure_factor_coef F
_refine_ls_weighting_details
;
 Method, part 1, Chebychev polynomial, (Watkin, 1994, Prince, 1982) 
 [weight] = 1.0/[A~0~*T~0~(x)+A~1~*T~1~(x) ... +A~n-1~]*T~n-1~(x)] 
 where A~i~ are the Chebychev coefficients listed below and x= Fcalc/Fmax 
 Method = Robust Weighting (Prince, 1982) 
 W = [weight] * [1-(deltaF/6*sigmaF)^2^]^2^ 
 A~i~ are: 
 1.21 -1.14 0.607 -0.276 
;
_refine_ls_weighting_scheme calc
_refine_ls_wR_factor_all 0.0373
_refine_ls_wR_factor_gt 0.0335
_refine_ls_wR_factor_ref 0.0320
_reflns_limit_h_max 9
_reflns_limit_h_min -9
_reflns_limit_k_max 35
_reflns_limit_k_min 0
_reflns_limit_l_max 15
_reflns_limit_l_min 0
_reflns_number_gt 4420
_reflns_number_total 5439
_reflns_threshold_expression I>2.0\s(I)
_oxford_diffrn_Wilson_B_factor 1.14
_oxford_diffrn_Wilson_scale 7.89
_oxford_refine_ls_r_factor_ref 0.0346
_oxford_refine_ls_scale 0.3605(4)
_oxford_reflns_number_all 5414
_oxford_reflns_threshold_expression_ref I>3.0\s(I)
_cod_data_source_file om5b01019_si_002.cif
_cod_data_source_block 3
_cod_original_sg_symbol_H-M 'P 1 21/n 1 '
_cod_database_code 4088331

loop_
_symmetry_equiv_pos_as_xyz
x,y,z
-x,-y,-z
-x+1/2,y+1/2,-z+1/2
x+1/2,-y+1/2,z+1/2

loop_
_atom_site_label
_atom_site_type_symbol
_atom_site_fract_x
_atom_site_fract_y
_atom_site_fract_z
_atom_site_U_iso_or_equiv
_atom_site_occupancy
_atom_site_adp_type
Pd1 Pd 0.07182(3) 0.342440(9) 0.09518(2) 0.0118 1.0000 Uani
Cl1 Cl -0.17879(11) 0.29720(3) 0.09866(7) 0.0210 1.0000 Uani
Cl2 Cl -0.08732(11) 0.38386(3) -0.06251(7) 0.0190 1.0000 Uani
P1 P 0.25279(11) 0.31457(3) 0.24904(7) 0.0132 1.0000 Uani
N2 N 0.3920(4) 0.39925(10) 0.0626(2) 0.0136 1.0000 Uani
N3 N -0.2267(14) 0.3934(4) -0.4660(9) 0.0725 1.0000 Uani
N1 N 0.4051(4) 0.35134(10) 0.2166(2) 0.0161 1.0000 Uani
C1 C 0.3132(4) 0.37020(11) 0.1187(3) 0.0124 1.0000 Uani
C2 C 0.3077(4) 0.41920(12) -0.0457(3) 0.0152 1.0000 Uani
C3 C 0.2395(4) 0.46475(12) -0.0473(3) 0.0167 1.0000 Uani
C4 C 0.1672(5) 0.48460(13) -0.1519(3) 0.0214 1.0000 Uani
C5 C 0.1638(5) 0.46081(14) -0.2514(3) 0.0233 1.0000 Uani
C6 C 0.2340(5) 0.41582(14) -0.2450(3) 0.0224 1.0000 Uani
C7 C 0.3067(4) 0.39410(12) -0.1425(3) 0.0172 1.0000 Uani
C8 C 0.3332(5) 0.25383(12) 0.2453(3) 0.0178 1.0000 Uani
C9 C 0.1927(5) 0.22029(14) 0.2678(4) 0.0286 1.0000 Uani
C10 C 0.5079(5) 0.24378(14) 0.3291(3) 0.0275 1.0000 Uani
C11 C 0.3581(6) 0.24642(14) 0.1257(3) 0.0272 1.0000 Uani
C12 C 0.2119(5) 0.33472(14) 0.3856(3) 0.0220 1.0000 Uani
C13 C 0.1836(8) 0.38804(17) 0.3723(4) 0.0468 1.0000 Uani
C14 C 0.0426(6) 0.31119(19) 0.4003(4) 0.0390 1.0000 Uani
C15 C 0.3596(6) 0.32486(15) 0.4890(3) 0.0287 1.0000 Uani
C16 C 0.5910(5) 0.36100(14) 0.2692(3) 0.0222 1.0000 Uani
C17 C 0.6320(5) 0.40948(14) 0.2310(3) 0.0245 1.0000 Uani
C18 C 0.5796(5) 0.41171(13) 0.1039(3) 0.0202 1.0000 Uani
C19 C 0.3824(5) 0.34560(15) -0.1377(3) 0.0261 1.0000 Uani
C20 C 0.0914(6) 0.48376(17) -0.3639(4) 0.0373 1.0000 Uani
C21 C 0.2411(5) 0.49040(13) 0.0606(3) 0.0254 1.0000 Uani
C22 C -0.3245(8) 0.4340(3) -0.3085(4) 0.0615 1.0000 Uani
C23 C -0.2680(13) 0.4123(4) -0.3989(8) 0.0424 1.0000 Uani
H41 H 0.1192 0.5146 -0.1547 0.0260 1.0000 Uiso
H61 H 0.2316 0.3996 -0.3106 0.0267 1.0000 Uiso
H91 H 0.2236 0.1889 0.2517 0.0428 1.0000 Uiso
H92 H 0.0803 0.2279 0.2218 0.0428 1.0000 Uiso
H93 H 0.1904 0.2225 0.3464 0.0429 1.0000 Uiso
H101 H 0.4961 0.2471 0.4050 0.0411 1.0000 Uiso
H102 H 0.5418 0.2121 0.3192 0.0411 1.0000 Uiso
H103 H 0.5978 0.2645 0.3173 0.0413 1.0000 Uiso
H111 H 0.4466 0.2668 0.1092 0.0411 1.0000 Uiso
H112 H 0.3915 0.2147 0.1188 0.0405 1.0000 Uiso
H113 H 0.2504 0.2516 0.0724 0.0406 1.0000 Uiso
H131 H 0.1505 0.4005 0.4373 0.0697 1.0000 Uiso
H132 H 0.2890 0.4032 0.3638 0.0699 1.0000 Uiso
H133 H 0.0920 0.3943 0.3067 0.0701 1.0000 Uiso
H141 H -0.0489 0.3130 0.3320 0.0592 1.0000 Uiso
H142 H 0.0637 0.2788 0.4219 0.0588 1.0000 Uiso
H143 H 0.0037 0.3271 0.4598 0.0585 1.0000 Uiso
H151 H 0.3763 0.2917 0.5020 0.0429 1.0000 Uiso
H152 H 0.4667 0.3380 0.4783 0.0425 1.0000 Uiso
H153 H 0.3317 0.3390 0.5533 0.0427 1.0000 Uiso
H161 H 0.6646 0.3375 0.2451 0.0267 1.0000 Uiso
H162 H 0.6109 0.3607 0.3508 0.0267 1.0000 Uiso
H171 H 0.5705 0.4333 0.2629 0.0288 1.0000 Uiso
H172 H 0.7565 0.4148 0.2550 0.0291 1.0000 Uiso
H181 H 0.6521 0.3909 0.0714 0.0244 1.0000 Uiso
H182 H 0.5954 0.4434 0.0799 0.0241 1.0000 Uiso
H191 H 0.5061 0.3467 -0.1075 0.0392 1.0000 Uiso
H192 H 0.3325 0.3253 -0.0904 0.0391 1.0000 Uiso
H193 H 0.3585 0.3319 -0.2128 0.0391 1.0000 Uiso
H201 H 0.0315 0.4612 -0.4173 0.0561 1.0000 Uiso
H202 H 0.0106 0.5080 -0.3568 0.0562 1.0000 Uiso
H203 H 0.1844 0.4969 -0.3919 0.0559 1.0000 Uiso
H211 H 0.3601 0.4961 0.0996 0.0382 1.0000 Uiso
H212 H 0.1796 0.5196 0.0431 0.0380 1.0000 Uiso
H213 H 0.1852 0.4713 0.1059 0.0380 1.0000 Uiso
H221 H -0.3124 0.4670 -0.3128 0.0738 0.5000 Uiso
H222 H -0.4438 0.4264 -0.3137 0.0738 0.5000 Uiso
H223 H -0.2550 0.4230 -0.2387 0.0738 0.5000 Uiso

loop_
_atom_site_aniso_label
_atom_site_aniso_U_11
_atom_site_aniso_U_22
_atom_site_aniso_U_33
_atom_site_aniso_U_23
_atom_site_aniso_U_13
_atom_site_aniso_U_12
Pd1 0.01091(11) 0.01318(11) 0.01146(11) 0.00170(11) 0.00289(8) 0.00043(11)
Cl1 0.0167(4) 0.0220(4) 0.0243(4) 0.0025(3) 0.0046(3) -0.0048(3)
Cl2 0.0149(4) 0.0204(4) 0.0199(4) 0.0067(3) 0.0003(3) 0.0006(3)
P1 0.0124(4) 0.0155(4) 0.0122(4) 0.0030(3) 0.0039(3) 0.0015(3)
N2 0.0123(14) 0.0155(14) 0.0139(14) 0.0038(11) 0.0049(11) 0.0001(11)
N3 0.073(7) 0.082(8) 0.067(7) -0.052(6) 0.025(6) -0.038(6)
N1 0.0155(14) 0.0184(15) 0.0132(13) 0.0038(11) 0.0012(11) -0.0005(11)
C1 0.0094(15) 0.0145(16) 0.0138(15) -0.0016(12) 0.0037(12) 0.0035(12)
C2 0.0118(16) 0.0201(17) 0.0145(16) 0.0044(13) 0.0049(13) -0.0044(13)
C3 0.0156(16) 0.0169(17) 0.0195(17) 0.0046(14) 0.0079(14) 0.0006(13)
C4 0.0157(17) 0.0227(19) 0.0267(19) 0.0091(15) 0.0067(15) 0.0012(14)
C5 0.0174(18) 0.032(2) 0.0197(18) 0.0085(16) 0.0037(15) -0.0011(15)
C6 0.0233(19) 0.032(2) 0.0128(16) -0.0012(15) 0.0069(14) -0.0015(16)
C7 0.0140(16) 0.0193(17) 0.0192(17) 0.0015(14) 0.0057(14) -0.0039(13)
C8 0.0188(18) 0.0145(16) 0.0200(17) 0.0058(14) 0.0045(14) 0.0029(14)
C9 0.026(2) 0.021(2) 0.038(2) 0.0053(17) 0.0076(18) -0.0048(16)
C10 0.023(2) 0.025(2) 0.030(2) 0.0055(17) -0.0025(17) 0.0079(16)
C11 0.036(2) 0.025(2) 0.0218(19) -0.0004(16) 0.0094(17) 0.0134(17)
C12 0.0255(19) 0.029(2) 0.0131(16) 0.0003(15) 0.0077(14) 0.0050(16)
C13 0.086(4) 0.033(2) 0.027(2) 0.0029(19) 0.024(2) 0.027(3)
C14 0.027(2) 0.073(3) 0.022(2) -0.001(2) 0.0159(18) -0.003(2)
C15 0.035(2) 0.040(2) 0.0096(17) -0.0007(16) 0.0014(16) -0.0006(18)
C16 0.0120(17) 0.031(2) 0.0208(18) 0.0053(16) -0.0021(14) -0.0028(15)
C17 0.0155(18) 0.029(2) 0.026(2) 0.0063(16) -0.0009(15) -0.0071(15)
C18 0.0108(16) 0.0293(19) 0.0189(17) 0.0082(16) 0.0000(13) -0.0025(15)
C19 0.0283(19) 0.027(2) 0.0242(18) -0.0055(17) 0.0094(15) 0.0039(17)
C20 0.041(3) 0.045(3) 0.025(2) 0.0148(19) 0.0064(19) -0.002(2)
C21 0.033(2) 0.0219(19) 0.0224(19) 0.0002(15) 0.0079(17) 0.0043(16)
C22 0.053(3) 0.100(5) 0.029(3) 0.008(3) 0.005(2) 0.004(3)
C23 0.036(5) 0.051(6) 0.034(5) -0.008(5) -0.005(4) -0.024(5)

loop_
_atom_type_symbol
_atom_type_scat_dispersion_real
_atom_type_scat_dispersion_imag
_atom_type_scat_Cromer_Mann_a1
_atom_type_scat_Cromer_Mann_b1
_atom_type_scat_Cromer_Mann_a2
_atom_type_scat_Cromer_Mann_b2
_atom_type_scat_Cromer_Mann_a3
_atom_type_scat_Cromer_Mann_b3
_atom_type_scat_Cromer_Mann_a4
_atom_type_scat_Cromer_Mann_b4
_atom_type_scat_Cromer_Mann_c
_atom_type_scat_source
C 0.0033 0.0016 2.3100 20.8439 1.0200 10.2075 1.5886 0.5687 0.8650 51.6512 0.2156 'International Tables Vol C 4.2.6.8 and 6.1.1.4'
H 0.0000 0.0000 0.4930 10.5109 0.3229 26.1257 0.1402 3.1424 0.0408 57.7998 0.0030 'International Tables Vol C 4.2.6.8 and 6.1.1.4'
N 0.0061 0.0033 12.2126 0.0057 3.1322 9.8933 2.0125 28.9975 1.1663 0.5826 -11.5290 'International Tables Vol C 4.2.6.8 and 6.1.1.4'
P 0.1023 0.0942 6.4345 1.9067 4.1791 27.1570 1.7800 0.5260 1.4908 68.1645 1.1149 'International Tables Vol C 4.2.6.8 and 6.1.1.4'
Cl 0.1484 0.1585 11.4604 0.0104 7.1964 1.1662 6.2556 18.5194 1.6455 47.7784 -9.5574 'International Tables Vol C 4.2.6.8 and 6.1.1.4'
Pd -0.9988 1.0072 19.3319 0.6987 15.5017 7.9893 5.2954 25.2052 0.6058 76.8986 5.2659 'International Tables Vol C 4.2.6.8 and 6.1.1.4'

loop_
_geom_angle_atom_site_label_1
_geom_angle_atom_site_label_2
_geom_angle_atom_site_label_3
_geom_angle
_geom_angle_publ_flag
Cl1 Pd1 Cl2 90.29(3) yes
Cl1 Pd1 P1 99.14(3) yes
Cl2 Pd1 P1 169.74(3) yes
Cl1 Pd1 C1 166.82(9) yes
Cl2 Pd1 C1 102.70(9) yes
P1 Pd1 C1 68.07(9) yes
Pd1 P1 N1 85.82(10) yes
Pd1 P1 C8 117.97(12) yes
N1 P1 C8 107.85(15) yes
Pd1 P1 C12 115.87(12) yes
N1 P1 C12 107.38(16) yes
C8 P1 C12 116.34(17) yes
C1 N2 C2 123.5(3) yes
C1 N2 C18 121.6(3) yes
C2 N2 C18 114.8(3) yes
P1 N1 C1 101.1(2) yes
P1 N1 C16 133.6(2) yes
C1 N1 C16 125.2(3) yes
N1 C1 N2 119.4(3) yes
N1 C1 Pd1 104.9(2) yes
N2 C1 Pd1 135.7(2) yes
N2 C2 C3 117.9(3) yes
N2 C2 C7 119.2(3) yes
C3 C2 C7 122.8(3) yes
C2 C3 C4 117.5(3) yes
C2 C3 C21 120.9(3) yes
C4 C3 C21 121.6(3) yes
C3 C4 C5 121.7(3) yes
C3 C4 H41 118.8 no
C5 C4 H41 119.5 no
C4 C5 C6 118.4(3) yes
C4 C5 C20 120.8(4) yes
C6 C5 C20 120.7(4) yes
C5 C6 C7 122.2(3) yes
C5 C6 H61 119.2 no
C7 C6 H61 118.6 no
C6 C7 C2 117.3(3) yes
C6 C7 C19 121.3(3) yes
C2 C7 C19 121.5(3) yes
P1 C8 C9 108.3(2) yes
P1 C8 C10 114.6(3) yes
C9 C8 C10 109.5(3) yes
P1 C8 C11 105.9(2) yes
C9 C8 C11 110.2(3) yes
C10 C8 C11 108.3(3) yes
C8 C9 H91 108.4 no
C8 C9 H92 111.0 no
H91 C9 H92 109.7 no
C8 C9 H93 108.7 no
H91 C9 H93 109.3 no
H92 C9 H93 109.7 no
C8 C10 H101 110.5 no
C8 C10 H102 108.9 no
H101 C10 H102 108.1 no
C8 C10 H103 111.1 no
H101 C10 H103 109.2 no
H102 C10 H103 109.0 no
C8 C11 H111 112.3 no
C8 C11 H112 108.4 no
H111 C11 H112 108.9 no
C8 C11 H113 109.7 no
H111 C11 H113 109.5 no
H112 C11 H113 107.9 no
P1 C12 C13 105.2(3) yes
P1 C12 C14 108.0(3) yes
C13 C12 C14 109.6(4) yes
P1 C12 C15 115.2(3) yes
C13 C12 C15 109.4(3) yes
C14 C12 C15 109.4(3) yes
C12 C13 H131 109.9 no
C12 C13 H132 110.3 no
H131 C13 H132 109.4 no
C12 C13 H133 109.4 no
H131 C13 H133 109.0 no
H132 C13 H133 108.8 no
C12 C14 H141 111.3 no
C12 C14 H142 110.6 no
H141 C14 H142 109.4 no
C12 C14 H143 108.7 no
H141 C14 H143 108.8 no
H142 C14 H143 107.9 no
C12 C15 H151 111.4 no
C12 C15 H152 109.5 no
H151 C15 H152 108.5 no
C12 C15 H153 109.0 no
H151 C15 H153 109.2 no
H152 C15 H153 109.2 no
N1 C16 C17 107.2(3) yes
N1 C16 H161 109.7 no
C17 C16 H161 110.4 no
N1 C16 H162 110.3 no
C17 C16 H162 109.3 no
H161 C16 H162 110.0 no
C16 C17 C18 109.2(3) yes
C16 C17 H171 110.6 no
C18 C17 H171 110.2 no
C16 C17 H172 108.9 no
C18 C17 H172 108.3 no
H171 C17 H172 109.6 no
C17 C18 N2 110.2(3) yes
C17 C18 H181 110.6 no
N2 C18 H181 110.3 no
C17 C18 H182 109.1 no
N2 C18 H182 108.0 no
H181 C18 H182 108.5 no
C7 C19 H191 110.1 no
C7 C19 H192 111.2 no
H191 C19 H192 108.0 no
C7 C19 H193 110.3 no
H191 C19 H193 109.1 no
H192 C19 H193 108.0 no
C5 C20 H201 110.4 no
C5 C20 H202 110.2 no
H201 C20 H202 108.5 no
C5 C20 H203 110.1 no
H201 C20 H203 108.4 no
H202 C20 H203 109.3 no
C3 C21 H211 108.8 no
C3 C21 H212 109.0 no
H211 C21 H212 110.1 no
C3 C21 H213 108.7 no
H211 C21 H213 109.8 no
H212 C21 H213 110.3 no
C23 C22 C24 59.7(8) yes
C23 C22 H221 109.5 no
C24 C22 H221 69.6 no
C23 C22 H222 109.5 no
C24 C22 H222 83.2 no
H221 C22 H222 109.5 no
C23 C22 H223 109.5 no
C24 C22 H223 166.2 no
H221 C22 H223 109.5 no
H222 C22 H223 109.5 no
C22 C23 N3 176.1(12) yes
C22 C24 N4 175.8(18) yes

loop_
_geom_bond_atom_site_label_1
_geom_bond_atom_site_label_2
_geom_bond_distance
_geom_bond_publ_flag
Pd1 Cl1 2.3634(9) yes
Pd1 Cl2 2.3509(8) yes
Pd1 P1 2.2180(9) yes
Pd1 C1 2.012(3) yes
P1 N1 1.707(3) yes
P1 C8 1.847(3) yes
P1 C12 1.863(4) yes
N2 C1 1.320(4) yes
N2 C2 1.448(4) yes
N2 C18 1.484(4) yes
N3 C23 1.093(13) yes
N4 C24 1.135(15) yes
N1 C1 1.353(4) yes
N1 C16 1.476(4) yes
C2 C3 1.403(5) yes
C2 C7 1.381(5) yes
C3 C4 1.389(5) yes
C3 C21 1.506(5) yes
C4 C5 1.388(5) yes
C4 H41 0.932 no
C5 C6 1.391(5) yes
C5 C20 1.507(5) yes
C6 C7 1.392(5) yes
C6 H61 0.922 no
C7 C19 1.501(5) yes
C8 C9 1.534(5) yes
C8 C10 1.533(5) yes
C8 C11 1.535(5) yes
C9 H91 0.959 no
C9 H92 0.953 no
C9 H93 0.967 no
C10 H101 0.958 no
C10 H102 0.957 no
C10 H103 0.958 no
C11 H111 0.963 no
C11 H112 0.951 no
C11 H113 0.950 no
C12 C13 1.539(6) yes
C12 C14 1.539(6) yes
C12 C15 1.526(5) yes
C13 H131 0.961 no
C13 H132 0.961 no
C13 H133 0.958 no
C14 H141 0.965 no
C14 H142 0.963 no
C14 H143 0.966 no
C15 H151 0.962 no
C15 H152 0.959 no
C15 H153 0.954 no
C16 C17 1.517(5) yes
C16 H161 0.976 no
C16 H162 0.972 no
C17 C18 1.511(5) yes
C17 H171 0.967 no
C17 H172 0.965 no
C18 H181 0.971 no
C18 H182 0.966 no
C19 H191 0.955 no
C19 H192 0.964 no
C19 H193 0.974 no
C20 H201 0.956 no
C20 H202 0.957 no
C20 H203 0.954 no
C21 H211 0.957 no
C21 H212 0.962 no
C21 H213 0.955 no
C22 C23 1.426(12) yes
C22 C24 1.345(11) yes
C22 H221 0.950 no
C22 H222 0.950 no
C22 H223 0.950 no

loop_
_geom_hbond_atom_site_label_D
_geom_hbond_atom_site_label_H
_geom_hbond_atom_site_label_A
_geom_hbond_site_symmetry_A
_geom_hbond_angle_DHA
_geom_hbond_distance_DH
_geom_hbond_distance_HA
_geom_hbond_distance_DA
_geom_hbond_publ_flag
C16 H162 N3 1_656 147.8(3) 0.972 2.480 3.342(7) yes
